data_4345727
loop_
_publ_author_name
'Batke, Sonja'
'Sietzen, Malte'
'Wadepohl, Hubert'
'Ballmann, Joachim'

_publ_section_title
;
 Synthesis of NPN-Coordinated Tantalum Alkyl Complexes and Their
 Hydrogenolysis: Isolation of a Terminal Tantalum Hydride Incorporating a
 Doubly Cyclometalated NPN Scaffold
;
_journal_name_full 'Inorganic Chemistry'
_journal_paper_doi 10.1021/acs.inorgchem.7b00277
_journal_year 2017
_chemical_formula_moiety 'C46 H60 N2 P3 Si Ta, C6 D6'
_chemical_formula_sum 'C52 H60 D6 N2 P3 Si Ta'
_chemical_formula_weight 1027.05
_chemical_properties_physical 'air-sensitive, moisture-sensitive'
_space_group_crystal_system triclinic
_space_group_IT_number 2
_space_group_name_Hall '-P 1'
_space_group_name_H-M_alt 'P -1'
_symmetry_cell_setting triclinic
_symmetry_Int_Tables_number 2
_symmetry_space_group_name_Hall '-P 1'
_symmetry_space_group_name_H-M 'P -1'
_atom_sites_solution_hydrogens mixed
_atom_sites_solution_primary iterative
_atom_sites_solution_secondary difmap
_audit_block_code ba_jb24
_audit_creation_date 2016-02-24
_audit_creation_method
;
Olex2 1.2
(compiled 2016.02.16 svn.r3265 for OlexSys, GUI svn.r5155)
;
_audit_update_record '24.02.2016 16:46:27 CET UTC+01:00  encif 1.38'
_cell_angle_alpha 96.7192(8)
_cell_angle_beta 103.3852(9)
_cell_angle_gamma 110.8123(9)
_cell_formula_units_Z 2
_cell_length_a 11.08257(12)
_cell_length_b 11.90731(11)
_cell_length_c 20.8619(2)
_cell_measurement_reflns_used 54004
_cell_measurement_temperature 100(1)
_cell_measurement_theta_max 32.3090
_cell_measurement_theta_min 3.3140
_cell_volume 2442.63(5)
_computing_cell_refinement 'CrysAlisPro 1.171.38.41p (Rigaku OD, 2015)'
_computing_data_collection 'CrysAlisPro 1.171.38.41p (Rigaku OD, 2015)'
_computing_data_reduction 'CrysAlisPro 1.171.38.41p (Rigaku OD, 2015)'
_computing_molecular_graphics 'Olex2 (Dolomanov et al., 2009)'
_computing_publication_material 'encif (Wadepohl, 2009-15); encifer 1.5 (CCDC, 2014)'
_computing_structure_refinement 'ShelXL (Sheldrick, 2015)'
_computing_structure_solution 'SUPERFLIP (Palatinus, 2007-2009)'
_diffrn_ambient_environment perfluoro
_diffrn_ambient_temperature 100(1)
_diffrn_detector 'CCD plate'
_diffrn_detector_area_resol_mean 7.9621
_diffrn_detector_type Eos
_diffrn_measured_fraction_theta_full 0.998
_diffrn_measured_fraction_theta_max 0.998
_diffrn_measurement_details
;
List of Runs (angles in degrees, time in seconds):

  # Type    Start    End  Width  t~exp~   \w     \q     \k     \f   Frames
--------------------------------------------------------------------------
  1  \w    -25.00  15.00   0.50   20.00    --  -25.00 -95.00  -2.50   80
  2  \w      1.00  99.00   0.50   20.00    --   26.87  38.00 150.00  196
  3  \w    -20.00  69.00   0.50   20.00    --   26.87 -99.00-150.00  178
  4  \w      6.00  96.00   0.50   20.00    --   26.87  57.00-150.00  180
  5  \w    -20.00  69.00   0.50   20.00    --   26.87 -99.00   0.00  178
  6  \w      6.00  96.00   0.50   20.00    --   26.87  57.00  30.00  180
  7  \w      6.00  96.00   0.50   20.00    --   26.87  57.00 -60.00  180
  8  \w    -42.00  48.00   0.50   20.00    --   26.87 -57.00-120.00  180
  9  \w     -3.00  97.00   0.50   20.00    --   26.87  76.00 129.00  200
 10  \w    -42.00  48.00   0.50   20.00    --   26.87 -57.00 150.00  180
 11  \w    -42.00  48.00   0.50   20.00    --   26.87 -57.00  60.00  180
 12  \w     -3.00  97.00   0.50   20.00    --   26.87  77.00-120.00  200
 13  \w    -42.00  48.00   0.50   20.00    --   26.87 -57.00 -30.00  180
 14  \w     -3.00  97.00   0.50   20.00    --   26.87  77.00  30.00  200
 15  \w      6.00  96.00   0.50   20.00    --   26.87  57.00 -30.00  180
 16  \w      1.00  99.00   0.50   20.00    --   26.87  38.00 -60.00  196
 17  \w      6.00  89.00   0.50   20.00    --   26.87-132.00-175.65  166
 18  \f      0.00  76.00   0.50   20.00  26.87  26.87  40.00    --   152
 19  \f      0.00  68.00   0.50   20.00  26.87  26.87 -40.00    --   136
;
_diffrn_measurement_device 'four-circle diffractometer'
_diffrn_measurement_device_type 'Agilent SuperNova, Dual, Cu at zero, Eos'
_diffrn_measurement_method '\w and \f scans'
_diffrn_measurement_specimen_support 'polyimid foil'
_diffrn_orient_matrix_type 'CrysAlisPro convention (1999,Acta A55,543-557)'
_diffrn_orient_matrix_UB_11 -0.0554275000
_diffrn_orient_matrix_UB_12 -0.0240709000
_diffrn_orient_matrix_UB_13 0.0129922000
_diffrn_orient_matrix_UB_21 0.0067937000
_diffrn_orient_matrix_UB_22 0.0606709000
_diffrn_orient_matrix_UB_23 0.0124028000
_diffrn_orient_matrix_UB_31 -0.0448742000
_diffrn_orient_matrix_UB_32 -0.0023515000
_diffrn_orient_matrix_UB_33 -0.0309905000
_diffrn_radiation_monochromator mirror
_diffrn_radiation_probe x-ray
_diffrn_radiation_type 'Mo K\a'
_diffrn_radiation_wavelength 0.71073
_diffrn_reflns_av_R_equivalents 0.0271
_diffrn_reflns_av_unetI/netI 0.0145
_diffrn_reflns_Laue_measured_fraction_full 0.998
_diffrn_reflns_Laue_measured_fraction_max 0.998
_diffrn_reflns_limit_h_max 13
_diffrn_reflns_limit_h_min -13
_diffrn_reflns_limit_k_max 14
_diffrn_reflns_limit_k_min -14
_diffrn_reflns_limit_l_max 24
_diffrn_reflns_limit_l_min -24
_diffrn_reflns_number 65308
_diffrn_reflns_point_group_measured_fraction_full 0.998
_diffrn_reflns_point_group_measured_fraction_max 0.998
_diffrn_reflns_theta_full 25.123
_diffrn_reflns_theta_max 25.123
_diffrn_reflns_theta_min 3.073
_diffrn_source 'microfocus X-Ray tube'
_diffrn_source_type 'Agilent SuperNova (Mo) X-ray Source'
_exptl_absorpt_coefficient_mu 2.409
_exptl_absorpt_correction_T_max 0.820
_exptl_absorpt_correction_T_min 0.776
_exptl_absorpt_correction_type gaussian
_exptl_absorpt_process_details
;
CrysAlisPro 1.171.38.41p (Rigaku Oxford Diffraction, 2015)
Numerical absorption correction based on gaussian integration over
            a multifaceted crystal model
Empirical absorption correction using spherical harmonics,
 implemented in SCALE3 ABSPACK scaling algorithm.
;
_exptl_crystal_colour red
_exptl_crystal_colour_primary red
_exptl_crystal_density_diffrn 1.388
_exptl_crystal_description irregular
_exptl_crystal_F_000 1048
_exptl_crystal_size_max 0.156
_exptl_crystal_size_mid 0.128
_exptl_crystal_size_min 0.106
_refine_diff_density_max 1.008
_refine_diff_density_min -2.067
_refine_diff_density_rms 0.088
_refine_ls_extinction_method none
_refine_ls_goodness_of_fit_ref 1.477
_refine_ls_hydrogen_treatment mixed
_refine_ls_matrix_type full
_refine_ls_number_parameters 549
_refine_ls_number_reflns 8717
_refine_ls_number_restraints 0
_refine_ls_restrained_S_all 1.477
_refine_ls_R_factor_all 0.0291
_refine_ls_R_factor_gt 0.0289
_refine_ls_shift/su_max 0.001
_refine_ls_shift/su_mean 0.000
_refine_ls_structure_factor_coef Fsqd
_refine_ls_weighting_details 'w=1/[\s^2^(Fo^2^)+7.9409P] where P=(Fo^2^+2Fc^2^)/3'
_refine_ls_weighting_scheme calc
_refine_ls_wR_factor_gt 0.0699
_refine_ls_wR_factor_ref 0.0699
_reflns_Friedel_coverage 0.000
_reflns_number_gt 8682
_reflns_number_total 8717
_reflns_threshold_expression 'I > 2\s(I)'
_cod_data_source_file ic7b00277_si_002.cif
_cod_data_source_block ba_jb24
_cod_database_code 4345727
_audit_block_refno 2661
_audit_block_usercomment 'jb290, irregular, red'
_chemical_oxdiff_formula 'C52 H66 N2 P3 Si Ta'
_chemical_oxdiff_usercomment 'jb290, irregular, red'
_shelx_space_group_comment
;
The symmetry employed for this shelxl refinement is uniquely defined
by the following loop, which should always be used as a source of
symmetry information in preference to the above space-group names.
They are only intended as comments.
;
_shelx_estimated_absorpt_t_max 0.795
_shelx_estimated_absorpt_t_min 0.795
_reflns_odcompleteness_completeness 99.84
_reflns_odcompleteness_iscentric 1
_reflns_odcompleteness_theta 25.07
_shelxl_version_number 2014/7
_olex2_refinement_description
;
1. Fixed Uiso
 At 1.2 times of:
  All C(H) groups, All C(H,H) groups
 At 1.5 times of:
  All C(H,H,H) groups
2.a Secondary CH2 refined with riding coordinates:
 C37(H37A,H37B), C38(H38A,H38B), C43(H43A,H43B)
2.b Aromatic/amide H refined with riding coordinates:
 C2(H2), C3(H3), C4(H4), C5(H5), C9(H9), C11(H11), C13(H13), C17(H17),
 C18(H18), C19(H19), C20(H20), C24(H24), C26(H26), C28(H28), C32(H32), C33(H33),
  C34(H34), C35(H35), C36(H36), C51(D51), C52(D52), C53(D53), C54(D54),
 C55(D55), C56(D56)
2.c Idealised Me refined as rotating group:
 C14(H14A,H14B,H14C), C15(H15A,H15B,H15C), C29(H29A,H29B,H29C), C30(H30A,H30B,
 H30C), C39(H39A,H39B,H39C), C40(H40A,H40B,H40C), C41(H41A,H41B,H41C), C42(H42A,
 H42B,H42C), C44(H44A,H44B,H44C), C45(H45A,H45B,H45C), C46(H46A,H46B,H46C)
;
_olex2_submission_special_instructions 'No special instructions were received'
_oxdiff_exptl_absorpt_empirical_details
;
Empirical correction (ABSPACK) includes:
- Absorption correction using spherical harmonics
- Frame scaling
- Detector area scaling
;
_oxdiff_exptl_absorpt_empirical_full_max 1.075
_oxdiff_exptl_absorpt_empirical_full_min 0.932
_cell_oxdiff_length_a 11.08257(12)
_cell_oxdiff_length_b 11.90731(11)
_cell_oxdiff_length_c 20.8619(2)
_cell_oxdiff_angle_alpha 96.7192(8)
_cell_oxdiff_angle_beta 103.3852(9)
_cell_oxdiff_angle_gamma 110.8123(9)
_cell_oxdiff_volume 2442.64(4)
_cell_oxdiff_measurement_reflns_used 54004

loop_
_symmetry_equiv_pos_as_xyz
'x, y, z'
'-x, -y, -z'

loop_
_atom_site_label
_atom_site_type_symbol
_atom_site_fract_x
_atom_site_fract_y
_atom_site_fract_z
_atom_site_U_iso_or_equiv
_atom_site_adp_type
_atom_site_occupancy
_atom_site_site_symmetry_order
_atom_site_calc_flag
_atom_site_refinement_flags_posn
Ta Ta 0.15142(2) 0.29669(2) 0.22114(2) 0.01071(5) Uani 1 1 d .
P1 P 0.19536(10) 0.46825(9) 0.32593(5) 0.0118(2) Uani 1 1 d .
P2 P -0.10742(11) 0.25165(10) 0.18576(5) 0.0184(2) Uani 1 1 d .
P3 P 0.09705(11) 0.43257(10) 0.12859(5) 0.0175(2) Uani 1 1 d .
Si Si 0.07739(13) -0.01713(10) 0.14228(6) 0.0203(2) Uani 1 1 d .
N1 N 0.3384(3) 0.3391(3) 0.19771(16) 0.0146(7) Uani 1 1 d .
N2 N 0.2211(3) 0.2321(3) 0.29821(15) 0.0112(6) Uani 1 1 d .
C1 C 0.3784(4) 0.5205(3) 0.35817(19) 0.0127(8) Uani 1 1 d .
C2 C 0.4544(4) 0.5703(4) 0.4255(2) 0.0163(8) Uani 1 1 d .
H2 H 0.4122 0.5835 0.4588 0.020 Uiso 1 1 calc R
C3 C 0.5929(4) 0.6006(4) 0.4436(2) 0.0189(9) Uani 1 1 d .
H3 H 0.6459 0.6346 0.4894 0.023 Uiso 1 1 calc R
C4 C 0.6536(4) 0.5810(4) 0.3944(2) 0.0186(9) Uani 1 1 d .
H4 H 0.7481 0.6011 0.4070 0.022 Uiso 1 1 calc R
C5 C 0.5777(4) 0.5325(4) 0.3274(2) 0.0178(8) Uani 1 1 d .
H5 H 0.6207 0.5208 0.2942 0.021 Uiso 1 1 calc R
C6 C 0.4384(4) 0.5007(3) 0.30817(19) 0.0138(8) Uani 1 1 d .
C7 C 0.3487(4) 0.4495(4) 0.23665(19) 0.0135(8) Uani 1 1 d .
H7 H 0.353(4) 0.513(4) 0.213(2) 0.016 Uiso 1 1 d R
C8 C 0.4035(4) 0.3389(4) 0.14863(19) 0.0152(8) Uani 1 1 d .
C9 C 0.5066(4) 0.4459(4) 0.1441(2) 0.0166(8) Uani 1 1 d .
H9 H 0.5341 0.5199 0.1766 0.020 Uiso 1 1 calc R
C10 C 0.5693(4) 0.4470(4) 0.0939(2) 0.0198(9) Uani 1 1 d .
C11 C 0.5319(4) 0.3388(4) 0.0467(2) 0.0217(9) Uani 1 1 d .
H11 H 0.5740 0.3390 0.0119 0.026 Uiso 1 1 calc R
C12 C 0.4330(5) 0.2303(4) 0.0505(2) 0.0234(9) Uani 1 1 d .
C13 C 0.3709(4) 0.2304(4) 0.1012(2) 0.0213(9) Uani 1 1 d .
H13 H 0.3048 0.1555 0.1039 0.026 Uiso 1 1 calc R
C14 C 0.6777(5) 0.5651(4) 0.0905(2) 0.0269(10) Uani 1 1 d .
H14A H 0.6356 0.6114 0.0640 0.040 Uiso 1 1 calc GR
H14B H 0.7397 0.5456 0.0690 0.040 Uiso 1 1 calc GR
H14C H 0.7278 0.6149 0.1363 0.040 Uiso 1 1 calc GR
C15 C 0.3920(6) 0.1120(5) -0.0009(3) 0.0399(13) Uani 1 1 d .
H15A H 0.3040 0.0937 -0.0331 0.060 Uiso 1 1 calc GR
H15B H 0.3860 0.0443 0.0224 0.060 Uiso 1 1 calc GR
H15C H 0.4597 0.1219 -0.0252 0.060 Uiso 1 1 calc GR
C16 C 0.1212(4) 0.3853(4) 0.38442(19) 0.0137(8) Uani 1 1 d .
C17 C 0.1134(4) 0.4401(4) 0.4453(2) 0.0158(8) Uani 1 1 d .
H17 H 0.1557 0.5270 0.4607 0.019 Uiso 1 1 calc R
C18 C 0.0442(4) 0.3683(4) 0.4834(2) 0.0187(9) Uani 1 1 d .
H18 H 0.0395 0.4057 0.5251 0.022 Uiso 1 1 calc R
C19 C -0.0182(4) 0.2414(4) 0.4602(2) 0.0201(9) Uani 1 1 d .
H19 H -0.0678 0.1920 0.4854 0.024 Uiso 1 1 calc R
C20 C -0.0085(4) 0.1860(4) 0.4003(2) 0.0173(8) Uani 1 1 d .
H20 H -0.0517 0.0990 0.3852 0.021 Uiso 1 1 calc R
C21 C 0.0636(4) 0.2560(4) 0.36178(19) 0.0143(8) Uani 1 1 d .
C22 C 0.0838(4) 0.1970(4) 0.30075(19) 0.0137(8) Uani 1 1 d .
H22 H 0.028(4) 0.110(4) 0.289(2) 0.016 Uiso 1 1 d R
C23 C 0.3227(4) 0.2140(3) 0.34408(19) 0.0129(8) Uani 1 1 d .
C24 C 0.4498(4) 0.2468(4) 0.3336(2) 0.0172(8) Uani 1 1 d .
H24 H 0.4640 0.2772 0.2947 0.021 Uiso 1 1 calc R
C25 C 0.5555(4) 0.2355(4) 0.3795(2) 0.0206(9) Uani 1 1 d .
C26 C 0.5322(4) 0.1859(4) 0.4348(2) 0.0228(9) Uani 1 1 d .
H26 H 0.6043 0.1782 0.4664 0.027 Uiso 1 1 calc R
C27 C 0.4053(4) 0.1474(4) 0.4446(2) 0.0190(9) Uani 1 1 d .
C28 C 0.3016(4) 0.1626(3) 0.39930(19) 0.0156(8) Uani 1 1 d .
H28 H 0.2148 0.1374 0.4061 0.019 Uiso 1 1 calc R
C29 C 0.6926(5) 0.2780(5) 0.3686(3) 0.0338(11) Uani 1 1 d .
H29A H 0.7008 0.2093 0.3418 0.051 Uiso 1 1 calc GR
H29B H 0.7624 0.3071 0.4124 0.051 Uiso 1 1 calc GR
H29C H 0.7041 0.3452 0.3446 0.051 Uiso 1 1 calc GR
C30 C 0.3790(5) 0.0909(4) 0.5038(2) 0.0280(10) Uani 1 1 d .
H30A H 0.3215 0.0029 0.4875 0.042 Uiso 1 1 calc GR
H30B H 0.3335 0.1318 0.5271 0.042 Uiso 1 1 calc GR
H30C H 0.4650 0.1012 0.5352 0.042 Uiso 1 1 calc GR
C31 C 0.1687(4) 0.6122(4) 0.33785(19) 0.0145(8) Uani 1 1 d .
C32 C 0.0474(4) 0.6136(4) 0.3459(2) 0.0192(9) Uani 1 1 d .
H32 H -0.0212 0.5398 0.3480 0.023 Uiso 1 1 calc R
C33 C 0.0268(5) 0.7219(4) 0.3508(2) 0.0242(10) Uani 1 1 d .
H33 H -0.0565 0.7216 0.3557 0.029 Uiso 1 1 calc R
C34 C 0.1262(5) 0.8307(4) 0.3487(2) 0.0250(10) Uani 1 1 d .
H34 H 0.1114 0.9047 0.3519 0.030 Uiso 1 1 calc R
C35 C 0.2472(5) 0.8306(4) 0.3421(2) 0.0224(9) Uani 1 1 d .
H35 H 0.3164 0.9053 0.3415 0.027 Uiso 1 1 calc R
C36 C 0.2688(4) 0.7223(4) 0.3362(2) 0.0180(8) Uani 1 1 d .
H36 H 0.3521 0.7233 0.3310 0.022 Uiso 1 1 calc R
C37 C -0.1685(4) 0.2578(4) 0.0966(2) 0.0252(10) Uani 1 1 d .
H37A H -0.1646 0.1886 0.0670 0.030 Uiso 1 1 calc R
H37B H -0.2638 0.2486 0.0859 0.030 Uiso 1 1 calc R
C38 C -0.0839(5) 0.3780(5) 0.0830(3) 0.0333(11) Uani 1 1 d .
H38A H -0.1172 0.4414 0.0963 0.040 Uiso 1 1 calc R
H38B H -0.0950 0.3678 0.0339 0.040 Uiso 1 1 calc R
C39 C -0.1688(5) 0.3544(5) 0.2267(3) 0.0322(11) Uani 1 1 d .
H39A H -0.1543 0.3507 0.2745 0.048 Uiso 1 1 calc GR
H39B H -0.2655 0.3290 0.2047 0.048 Uiso 1 1 calc GR
H39C H -0.1198 0.4389 0.2232 0.048 Uiso 1 1 calc GR
C40 C -0.2244(4) 0.1029(4) 0.1901(2) 0.0267(10) Uani 1 1 d .
H40A H -0.2067 0.0375 0.1660 0.040 Uiso 1 1 calc GR
H40B H -0.3172 0.0937 0.1692 0.040 Uiso 1 1 calc GR
H40C H -0.2126 0.0970 0.2374 0.040 Uiso 1 1 calc GR
C41 C 0.1405(6) 0.5979(4) 0.1564(3) 0.0396(13) Uani 1 1 d .
H41A H 0.0931 0.6102 0.1891 0.059 Uiso 1 1 calc GR
H41B H 0.1136 0.6314 0.1174 0.059 Uiso 1 1 calc GR
H41C H 0.2382 0.6404 0.1777 0.059 Uiso 1 1 calc GR
C42 C 0.1760(5) 0.4314(4) 0.0616(2) 0.0246(10) Uani 1 1 d .
H42A H 0.2743 0.4741 0.0807 0.037 Uiso 1 1 calc GR
H42B H 0.1431 0.4733 0.0283 0.037 Uiso 1 1 calc GR
H42C H 0.1534 0.3461 0.0397 0.037 Uiso 1 1 calc GR
C43 C 0.0607(4) 0.1313(4) 0.1325(2) 0.0175(8) Uani 1 1 d .
H43A H -0.0370 0.1126 0.1159 0.021 Uiso 1 1 calc R
H43B H 0.0999 0.1582 0.0961 0.021 Uiso 1 1 calc R
C44 C 0.2406(5) -0.0066(4) 0.1980(2) 0.0271(10) Uani 1 1 d .
H44A H 0.3154 0.0477 0.1843 0.041 Uiso 1 1 calc GR
H44B H 0.2422 -0.0888 0.1942 0.041 Uiso 1 1 calc GR
H44C H 0.2499 0.0270 0.2450 0.041 Uiso 1 1 calc GR
C45 C -0.0580(5) -0.1176(4) 0.1747(3) 0.0364(12) Uani 1 1 d .
H45A H -0.0499 -0.0756 0.2198 0.055 Uiso 1 1 calc GR
H45B H -0.0479 -0.1956 0.1773 0.055 Uiso 1 1 calc GR
H45C H -0.1469 -0.1339 0.1441 0.055 Uiso 1 1 calc GR
C46 C 0.0523(6) -0.1087(5) 0.0570(2) 0.0411(14) Uani 1 1 d .
H46A H -0.0370 -0.1240 0.0272 0.062 Uiso 1 1 calc GR
H46B H 0.0588 -0.1874 0.0618 0.062 Uiso 1 1 calc GR
H46C H 0.1221 -0.0623 0.0376 0.062 Uiso 1 1 calc GR
C51 C 0.5343(5) 0.9432(5) 0.2713(3) 0.0379(12) Uani 1 1 d .
D51 D 0.4903 0.9977 0.2763 0.046 Uiso 1 1 calc R
C52 C 0.6291(6) 0.9380(5) 0.3263(3) 0.0387(12) Uani 1 1 d .
D52 D 0.6499 0.9887 0.3693 0.046 Uiso 1 1 calc R
C53 C 0.6920(6) 0.8602(5) 0.3185(3) 0.0426(13) Uani 1 1 d .
D53 D 0.7550 0.8546 0.3562 0.051 Uiso 1 1 calc R
C54 C 0.6635(6) 0.7891(5) 0.2549(3) 0.0423(13) Uani 1 1 d .
D54 D 0.7102 0.7372 0.2492 0.051 Uiso 1 1 calc R
C55 C 0.5695(6) 0.7924(5) 0.2002(3) 0.0433(14) Uani 1 1 d .
D55 D 0.5500 0.7428 0.1570 0.052 Uiso 1 1 calc R
C56 C 0.5047(5) 0.8680(5) 0.2090(3) 0.0354(12) Uani 1 1 d .
D56 D 0.4376 0.8694 0.1717 0.043 Uiso 1 1 calc R

loop_
_atom_site_aniso_label
_atom_site_aniso_U_11
_atom_site_aniso_U_22
_atom_site_aniso_U_33
_atom_site_aniso_U_23
_atom_site_aniso_U_13
_atom_site_aniso_U_12
Ta 0.01245(8) 0.00960(8) 0.00898(8) 0.00222(6) 0.00157(6) 0.00403(6)
P1 0.0128(5) 0.0110(5) 0.0114(5) 0.0024(4) 0.0042(4) 0.0044(4)
P2 0.0150(5) 0.0178(5) 0.0192(5) 0.0049(4) 0.0019(4) 0.0044(4)
P3 0.0226(6) 0.0173(5) 0.0141(5) 0.0063(4) 0.0037(4) 0.0097(4)
Si 0.0285(6) 0.0128(5) 0.0147(6) 0.0002(4) 0.0009(5) 0.0070(5)
N1 0.0176(17) 0.0140(16) 0.0120(16) 0.0031(13) 0.0060(13) 0.0050(14)
N2 0.0114(16) 0.0102(15) 0.0110(16) 0.0013(12) 0.0027(13) 0.0036(13)
C1 0.0131(19) 0.0096(18) 0.0155(19) 0.0032(15) 0.0045(15) 0.0044(15)
C2 0.020(2) 0.0141(19) 0.0138(19) 0.0023(15) 0.0055(16) 0.0058(17)
C3 0.022(2) 0.016(2) 0.013(2) 0.0003(16) -0.0010(17) 0.0061(17)
C4 0.0111(19) 0.019(2) 0.022(2) 0.0064(17) 0.0019(16) 0.0034(16)
C5 0.017(2) 0.017(2) 0.018(2) 0.0051(16) 0.0086(17) 0.0034(17)
C6 0.016(2) 0.0096(18) 0.0135(19) 0.0026(15) 0.0037(16) 0.0025(15)
C7 0.0146(19) 0.0137(19) 0.0129(19) 0.0046(16) 0.0060(16) 0.0044(16)
C8 0.018(2) 0.019(2) 0.0123(19) 0.0064(16) 0.0041(16) 0.0109(17)
C9 0.020(2) 0.018(2) 0.015(2) 0.0039(16) 0.0059(16) 0.0101(17)
C10 0.024(2) 0.027(2) 0.016(2) 0.0098(17) 0.0086(17) 0.0160(19)
C11 0.026(2) 0.031(2) 0.016(2) 0.0066(18) 0.0103(18) 0.018(2)
C12 0.029(2) 0.027(2) 0.018(2) 0.0005(18) 0.0070(18) 0.017(2)
C13 0.025(2) 0.017(2) 0.022(2) 0.0041(17) 0.0067(18) 0.0093(18)
C14 0.025(2) 0.034(3) 0.031(3) 0.011(2) 0.017(2) 0.015(2)
C15 0.052(3) 0.035(3) 0.032(3) -0.007(2) 0.015(3) 0.020(3)
C16 0.0128(19) 0.017(2) 0.0139(19) 0.0062(16) 0.0048(15) 0.0079(16)
C17 0.0132(19) 0.020(2) 0.016(2) 0.0039(16) 0.0030(16) 0.0088(16)
C18 0.015(2) 0.030(2) 0.017(2) 0.0085(18) 0.0066(16) 0.0149(18)
C19 0.017(2) 0.031(2) 0.022(2) 0.0153(19) 0.0109(17) 0.0153(19)
C20 0.0128(19) 0.019(2) 0.021(2) 0.0083(17) 0.0052(16) 0.0062(16)
C21 0.0110(19) 0.0164(19) 0.0140(19) 0.0046(16) 0.0002(15) 0.0055(16)
C22 0.0113(19) 0.0102(19) 0.016(2) 0.0034(15) 0.0022(15) 0.0007(15)
C23 0.0152(19) 0.0095(18) 0.0122(18) -0.0006(14) -0.0005(15) 0.0066(15)
C24 0.023(2) 0.0143(19) 0.014(2) 0.0006(16) 0.0035(17) 0.0098(17)
C25 0.020(2) 0.018(2) 0.024(2) 0.0004(17) 0.0036(18) 0.0102(18)
C26 0.025(2) 0.020(2) 0.022(2) 0.0025(17) -0.0032(18) 0.0129(19)
C27 0.029(2) 0.0137(19) 0.014(2) 0.0022(16) 0.0035(17) 0.0108(18)
C28 0.022(2) 0.0116(19) 0.0141(19) 0.0018(15) 0.0044(16) 0.0090(16)
C29 0.021(2) 0.045(3) 0.042(3) 0.014(2) 0.009(2) 0.018(2)
C30 0.041(3) 0.028(2) 0.019(2) 0.0105(19) 0.005(2) 0.019(2)
C31 0.020(2) 0.0133(19) 0.0098(18) 0.0011(15) 0.0040(16) 0.0072(16)
C32 0.022(2) 0.017(2) 0.018(2) 0.0049(17) 0.0068(17) 0.0070(17)
C33 0.026(2) 0.027(2) 0.028(2) 0.0088(19) 0.0120(19) 0.017(2)
C34 0.036(3) 0.019(2) 0.026(2) 0.0066(18) 0.009(2) 0.017(2)
C35 0.029(2) 0.017(2) 0.023(2) 0.0073(17) 0.0099(19) 0.0086(18)
C36 0.021(2) 0.018(2) 0.016(2) 0.0038(16) 0.0065(17) 0.0071(17)
C37 0.021(2) 0.029(2) 0.021(2) 0.0055(19) -0.0023(18) 0.0095(19)
C38 0.026(3) 0.047(3) 0.031(3) 0.021(2) 0.006(2) 0.017(2)
C39 0.022(2) 0.035(3) 0.036(3) -0.003(2) 0.008(2) 0.010(2)
C40 0.015(2) 0.028(2) 0.029(2) 0.009(2) 0.0015(18) 0.0006(19)
C41 0.067(4) 0.026(3) 0.029(3) 0.009(2) 0.006(3) 0.026(3)
C42 0.028(2) 0.030(2) 0.020(2) 0.0134(19) 0.0075(19) 0.013(2)
C43 0.020(2) 0.017(2) 0.015(2) 0.0030(16) 0.0028(16) 0.0081(17)
C44 0.033(3) 0.020(2) 0.027(2) 0.0038(19) 0.001(2) 0.015(2)
C45 0.037(3) 0.017(2) 0.049(3) 0.009(2) 0.010(2) 0.004(2)
C46 0.073(4) 0.026(3) 0.020(2) -0.004(2) -0.001(2) 0.027(3)
C51 0.038(3) 0.036(3) 0.042(3) 0.012(2) 0.016(2) 0.014(2)
C52 0.046(3) 0.032(3) 0.038(3) 0.010(2) 0.021(3) 0.010(2)
C53 0.045(3) 0.028(3) 0.049(3) 0.016(2) 0.006(3) 0.010(2)
C54 0.041(3) 0.032(3) 0.051(3) 0.011(3) 0.017(3) 0.008(2)
C55 0.049(3) 0.031(3) 0.048(3) 0.008(2) 0.022(3) 0.008(3)
C56 0.029(3) 0.037(3) 0.037(3) 0.004(2) 0.013(2) 0.008(2)

loop_
_atom_type_symbol
_atom_type_description
_atom_type_scat_dispersion_real
_atom_type_scat_dispersion_imag
_atom_type_scat_source
C C 0.0033 0.0016 'International Tables Vol C Tables 4.2.6.8 and 6.1.1.4'
D D 0.0000 0.0000 'International Tables Vol C Tables 4.2.6.8 and 6.1.1.4'
H H 0.0000 0.0000 'International Tables Vol C Tables 4.2.6.8 and 6.1.1.4'
N N 0.0061 0.0033 'International Tables Vol C Tables 4.2.6.8 and 6.1.1.4'
P P 0.1023 0.0942 'International Tables Vol C Tables 4.2.6.8 and 6.1.1.4'
Si Si 0.0817 0.0704 'International Tables Vol C Tables 4.2.6.8 and 6.1.1.4'
Ta Ta -0.7052 6.5227 'International Tables Vol C Tables 4.2.6.8 and 6.1.1.4'

loop_
_exptl_crystal_face_index_h
_exptl_crystal_face_index_k
_exptl_crystal_face_index_l
_exptl_crystal_face_perp_dist
1 -5 28 0.0590
5 -1 24 0.0593
10 -14 10 0.0573
9 -16 -2 0.0579
-15 3 8 0.0660
-2 5 -27 0.0449
14 -1 -18 0.0544
2 6 21 0.0592
-5 15 8 0.0778
-4 -3 -22 0.0571
-9 13 -15 0.0597
5 13 -11 0.0601
1 -13 22 0.0674
9 4 11 0.0511
9 -5 -26 0.0437
15 -10 -9 0.0527
-8 -10 6 0.0679
-5 11 20 0.0744
-14 1 19 0.0633

loop_
_geom_angle_atom_site_label_1
_geom_angle_atom_site_label_2
_geom_angle_atom_site_label_3
_geom_angle
P1 Ta P3 93.80(3)
P2 Ta P1 90.68(3)
P2 Ta P3 70.18(3)
N1 Ta P1 106.77(9)
N1 Ta P2 150.83(9)
N1 Ta P3 85.20(9)
N1 Ta C7 37.89(13)
N1 Ta C22 128.31(13)
N1 Ta C43 87.33(14)
N2 Ta P1 77.44(9)
N2 Ta P2 117.44(9)
N2 Ta P3 168.07(9)
N2 Ta N1 89.58(13)
N2 Ta C7 93.62(14)
N2 Ta C22 39.04(13)
N2 Ta C43 103.63(13)
C7 Ta P1 70.98(10)
C7 Ta P2 139.93(10)
C7 Ta P3 75.71(10)
C7 Ta C22 125.98(14)
C7 Ta C43 122.63(15)
C22 Ta P1 73.58(10)
C22 Ta P2 78.51(10)
C22 Ta P3 146.13(10)
C22 Ta C43 98.21(14)
C43 Ta P1 165.90(11)
C43 Ta P2 76.27(11)
C43 Ta P3 86.85(10)
C1 P1 Ta 98.69(12)
C1 P1 C31 103.10(18)
C16 P1 Ta 105.18(13)
C16 P1 C1 107.96(17)
C16 P1 C31 104.45(18)
C31 P1 Ta 135.27(13)
C37 P2 Ta 111.28(15)
C39 P2 Ta 120.07(16)
C39 P2 C37 100.8(2)
C40 P2 Ta 118.09(15)
C40 P2 C37 102.8(2)
C40 P2 C39 101.1(2)
C38 P3 Ta 113.34(16)
C41 P3 Ta 120.23(16)
C41 P3 C38 101.0(3)
C42 P3 Ta 114.83(15)
C42 P3 C38 103.7(2)
C42 P3 C41 101.5(2)
C43 Si C45 112.1(2)
C43 Si C46 109.2(2)
C44 Si C43 116.94(19)
C44 Si C45 106.1(2)
C44 Si C46 106.6(2)
C45 Si C46 105.1(3)
C7 N1 Ta 74.0(2)
C8 N1 Ta 147.8(3)
C8 N1 C7 122.1(3)
C22 N2 Ta 81.4(2)
C23 N2 Ta 153.8(3)
C23 N2 C22 124.8(3)
C2 C1 P1 125.4(3)
C2 C1 C6 121.4(4)
C6 C1 P1 113.2(3)
C1 C2 H2 120.4
C3 C2 C1 119.3(4)
C3 C2 H2 120.4
C2 C3 H3 120.1
C4 C3 C2 119.8(4)
C4 C3 H3 120.1
C3 C4 H4 119.7
C5 C4 C3 120.6(4)
C5 C4 H4 119.7
C4 C5 H5 119.8
C4 C5 C6 120.5(4)
C6 C5 H5 119.8
C1 C6 C7 117.6(3)
C5 C6 C1 118.3(4)
C5 C6 C7 124.1(4)
Ta C7 H7 119(3)
N1 C7 Ta 68.1(2)
N1 C7 C6 121.9(3)
N1 C7 H7 115(3)
C6 C7 Ta 116.4(3)
C6 C7 H7 111(3)
N1 C8 C9 122.0(4)
N1 C8 C13 121.3(4)
C9 C8 C13 116.7(4)
C8 C9 H9 118.9
C10 C9 C8 122.2(4)
C10 C9 H9 118.9
C9 C10 C11 119.5(4)
C9 C10 C14 120.1(4)
C11 C10 C14 120.4(4)
C10 C11 H11 120.0
C12 C11 C10 120.0(4)
C12 C11 H11 120.0
C11 C12 C15 120.2(4)
C13 C12 C11 119.9(4)
C13 C12 C15 119.9(4)
C8 C13 H13 119.2
C12 C13 C8 121.6(4)
C12 C13 H13 119.2
C10 C14 H14A 109.5
C10 C14 H14B 109.5
C10 C14 H14C 109.5
H14A C14 H14B 109.5
H14A C14 H14C 109.5
H14B C14 H14C 109.5
C12 C15 H15A 109.5
C12 C15 H15B 109.5
C12 C15 H15C 109.5
H15A C15 H15B 109.5
H15A C15 H15C 109.5
H15B C15 H15C 109.5
C17 C16 P1 125.0(3)
C17 C16 C21 120.7(4)
C21 C16 P1 114.2(3)
C16 C17 H17 119.8
C18 C17 C16 120.4(4)
C18 C17 H17 119.8
C17 C18 H18 120.3
C17 C18 C19 119.4(4)
C19 C18 H18 120.3
C18 C19 H19 119.7
C20 C19 C18 120.5(4)
C20 C19 H19 119.7
C19 C20 H20 119.4
C19 C20 C21 121.2(4)
C21 C20 H20 119.4
C16 C21 C22 120.8(3)
C20 C21 C16 117.7(4)
C20 C21 C22 121.5(4)
Ta C22 H22 121(3)
N2 C22 Ta 59.60(18)
N2 C22 C21 116.9(3)
N2 C22 H22 117(3)
C21 C22 Ta 124.2(3)
C21 C22 H22 110(3)
N2 C23 C24 118.7(3)
C28 C23 N2 122.5(4)
C28 C23 C24 118.7(4)
C23 C24 H24 119.7
C25 C24 C23 120.7(4)
C25 C24 H24 119.7
C24 C25 C26 119.3(4)
C24 C25 C29 119.3(4)
C26 C25 C29 121.5(4)
C25 C26 H26 119.5
C27 C26 C25 121.0(4)
C27 C26 H26 119.5
C26 C27 C28 119.0(4)
C26 C27 C30 121.1(4)
C28 C27 C30 119.8(4)
C23 C28 H28 119.4
C27 C28 C23 121.1(4)
C27 C28 H28 119.4
C25 C29 H29A 109.5
C25 C29 H29B 109.5
C25 C29 H29C 109.5
H29A C29 H29B 109.5
H29A C29 H29C 109.5
H29B C29 H29C 109.5
C27 C30 H30A 109.5
C27 C30 H30B 109.5
C27 C30 H30C 109.5
H30A C30 H30B 109.5
H30A C30 H30C 109.5
H30B C30 H30C 109.5
C32 C31 P1 121.5(3)
C36 C31 P1 119.8(3)
C36 C31 C32 118.6(4)
C31 C32 H32 119.8
C33 C32 C31 120.4(4)
C33 C32 H32 119.8
C32 C33 H33 119.7
C34 C33 C32 120.6(4)
C34 C33 H33 119.7
C33 C34 H34 120.3
C35 C34 C33 119.3(4)
C35 C34 H34 120.3
C34 C35 H35 119.6
C34 C35 C36 120.7(4)
C36 C35 H35 119.6
C31 C36 H36 119.9
C35 C36 C31 120.2(4)
C35 C36 H36 119.9
P2 C37 H37A 109.5
P2 C37 H37B 109.5
H37A C37 H37B 108.1
C38 C37 P2 110.8(3)
C38 C37 H37A 109.5
C38 C37 H37B 109.5
P3 C38 H38A 108.9
P3 C38 H38B 108.9
C37 C38 P3 113.2(3)
C37 C38 H38A 108.9
C37 C38 H38B 108.9
H38A C38 H38B 107.8
P2 C39 H39A 109.5
P2 C39 H39B 109.5
P2 C39 H39C 109.5
H39A C39 H39B 109.5
H39A C39 H39C 109.5
H39B C39 H39C 109.5
P2 C40 H40A 109.5
P2 C40 H40B 109.5
P2 C40 H40C 109.5
H40A C40 H40B 109.5
H40A C40 H40C 109.5
H40B C40 H40C 109.5
P3 C41 H41A 109.5
P3 C41 H41B 109.5
P3 C41 H41C 109.5
H41A C41 H41B 109.5
H41A C41 H41C 109.5
H41B C41 H41C 109.5
P3 C42 H42A 109.5
P3 C42 H42B 109.5
P3 C42 H42C 109.5
H42A C42 H42B 109.5
H42A C42 H42C 109.5
H42B C42 H42C 109.5
Ta C43 H43A 107.0
Ta C43 H43B 107.0
Si C43 Ta 121.20(19)
Si C43 H43A 107.0
Si C43 H43B 107.0
H43A C43 H43B 106.8
Si C44 H44A 109.5
Si C44 H44B 109.5
Si C44 H44C 109.5
H44A C44 H44B 109.5
H44A C44 H44C 109.5
H44B C44 H44C 109.5
Si C45 H45A 109.5
Si C45 H45B 109.5
Si C45 H45C 109.5
H45A C45 H45B 109.5
H45A C45 H45C 109.5
H45B C45 H45C 109.5
Si C46 H46A 109.5
Si C46 H46B 109.5
Si C46 H46C 109.5
H46A C46 H46B 109.5
H46A C46 H46C 109.5
H46B C46 H46C 109.5
C52 C51 D51 120.4
C56 C51 D51 120.4
C56 C51 C52 119.2(5)
C51 C52 D52 120.0
C53 C52 C51 119.9(5)
C53 C52 D52 120.0
C52 C53 D53 120.3
C52 C53 C54 119.4(5)
C54 C53 D53 120.3
C53 C54 D54 119.3
C55 C54 C53 121.3(6)
C55 C54 D54 119.3
C54 C55 D55 120.7
C56 C55 C54 118.6(6)
C56 C55 D55 120.7
C51 C56 D56 119.3
C55 C56 C51 121.4(5)
C55 C56 D56 119.3

loop_
_geom_bond_atom_site_label_1
_geom_bond_atom_site_label_2
_geom_bond_distance
Ta P1 2.6351(10)
Ta P2 2.6259(11)
Ta P3 2.7557(10)
Ta N1 2.138(3)
Ta N2 1.977(3)
Ta C7 2.214(4)
Ta C22 2.266(4)
Ta C43 2.278(4)
P1 C1 1.824(4)
P1 C16 1.819(4)
P1 C31 1.839(4)
P2 C37 1.846(4)
P2 C39 1.819(5)
P2 C40 1.813(4)
P3 C38 1.842(5)
P3 C41 1.837(5)
P3 C42 1.814(4)
Si C43 1.871(4)
Si C44 1.863(5)
Si C45 1.878(5)
Si C46 1.880(5)
N1 C7 1.415(5)
N1 C8 1.383(5)
N2 C22 1.444(5)
N2 C23 1.397(5)
C1 C2 1.392(5)
C1 C6 1.400(5)
C2 H2 0.9500
C2 C3 1.391(6)
C3 H3 0.9500
C3 C4 1.390(6)
C4 H4 0.9500
C4 C5 1.386(6)
C5 H5 0.9500
C5 C6 1.396(6)
C6 C7 1.502(5)
C7 H7 0.95(5)
C8 C9 1.408(6)
C8 C13 1.408(6)
C9 H9 0.9500
C9 C10 1.382(6)
C10 C11 1.392(6)
C10 C14 1.513(6)
C11 H11 0.9500
C11 C12 1.390(6)
C12 C13 1.389(6)
C12 C15 1.519(6)
C13 H13 0.9500
C14 H14A 0.9800
C14 H14B 0.9800
C14 H14C 0.9800
C15 H15A 0.9800
C15 H15B 0.9800
C15 H15C 0.9800
C16 C17 1.394(5)
C16 C21 1.411(5)
C17 H17 0.9500
C17 C18 1.388(6)
C18 H18 0.9500
C18 C19 1.389(6)
C19 H19 0.9500
C19 C20 1.387(6)
C20 H20 0.9500
C20 C21 1.400(6)
C21 C22 1.483(5)
C22 H22 0.96(5)
C23 C24 1.399(6)
C23 C28 1.395(5)
C24 H24 0.9500
C24 C25 1.389(6)
C25 C26 1.391(6)
C25 C29 1.503(6)
C26 H26 0.9500
C26 C27 1.388(6)
C27 C28 1.390(6)
C27 C30 1.513(6)
C28 H28 0.9500
C29 H29A 0.9800
C29 H29B 0.9800
C29 H29C 0.9800
C30 H30A 0.9800
C30 H30B 0.9800
C30 H30C 0.9800
C31 C32 1.397(6)
C31 C36 1.396(6)
C32 H32 0.9500
C32 C33 1.384(6)
C33 H33 0.9500
C33 C34 1.384(6)
C34 H34 0.9500
C34 C35 1.380(6)
C35 H35 0.9500
C35 C36 1.389(6)
C36 H36 0.9500
C37 H37A 0.9900
C37 H37B 0.9900
C37 C38 1.508(7)
C38 H38A 0.9900
C38 H38B 0.9900
C39 H39A 0.9800
C39 H39B 0.9800
C39 H39C 0.9800
C40 H40A 0.9800
C40 H40B 0.9800
C40 H40C 0.9800
C41 H41A 0.9800
C41 H41B 0.9800
C41 H41C 0.9800
C42 H42A 0.9800
C42 H42B 0.9800
C42 H42C 0.9800
C43 H43A 0.9900
C43 H43B 0.9900
C44 H44A 0.9800
C44 H44B 0.9800
C44 H44C 0.9800
C45 H45A 0.9800
C45 H45B 0.9800
C45 H45C 0.9800
C46 H46A 0.9800
C46 H46B 0.9800
C46 H46C 0.9800
C51 D51 0.9500
C51 C52 1.388(8)
C51 C56 1.384(7)
C52 D52 0.9500
C52 C53 1.359(8)
C53 D53 0.9500
C53 C54 1.389(8)
C54 D54 0.9500
C54 C55 1.371(8)
C55 D55 0.9500
C55 C56 1.357(8)
C56 D56 0.9500

loop_
_geom_torsion_atom_site_label_1
_geom_torsion_atom_site_label_2
_geom_torsion_atom_site_label_3
_geom_torsion_atom_site_label_4
_geom_torsion
Ta P1 C1 C2 -151.0(3)
Ta P1 C1 C6 26.2(3)
Ta P1 C16 C17 -175.7(3)
Ta P1 C16 C21 1.2(3)
Ta P1 C31 C32 89.2(3)
Ta P1 C31 C36 -88.1(3)
Ta P2 C37 C38 -53.6(4)
Ta P3 C38 C37 -8.5(4)
Ta N1 C7 C6 108.4(3)
Ta N1 C8 C9 126.9(5)
Ta N1 C8 C13 -54.1(7)
Ta N2 C22 C21 -115.6(3)
Ta N2 C23 C24 -9.5(8)
Ta N2 C23 C28 171.5(4)
P1 C1 C2 C3 176.7(3)
P1 C1 C6 C5 -177.5(3)
P1 C1 C6 C7 4.2(4)
P1 C16 C17 C18 174.3(3)
P1 C16 C21 C20 -173.1(3)
P1 C16 C21 C22 9.2(5)
P1 C31 C32 C33 -176.2(3)
P1 C31 C36 C35 177.1(3)
P2 C37 C38 P3 38.0(5)
N1 C8 C9 C10 -178.1(4)
N1 C8 C13 C12 178.0(4)
N2 C23 C24 C25 177.1(3)
N2 C23 C28 C27 -179.0(3)
C1 P1 C16 C17 79.6(4)
C1 P1 C16 C21 -103.4(3)
C1 P1 C31 C32 -153.7(3)
C1 P1 C31 C36 29.0(4)
C1 C2 C3 C4 0.1(6)
C1 C6 C7 Ta -43.4(4)
C1 C6 C7 N1 -123.0(4)
C2 C1 C6 C5 -0.1(6)
C2 C1 C6 C7 -178.5(3)
C2 C3 C4 C5 0.5(6)
C3 C4 C5 C6 -1.0(6)
C4 C5 C6 C1 0.7(6)
C4 C5 C6 C7 179.0(4)
C5 C6 C7 Ta 138.3(3)
C5 C6 C7 N1 58.7(5)
C6 C1 C2 C3 -0.3(6)
C7 N1 C8 C9 14.3(6)
C7 N1 C8 C13 -166.7(4)
C8 N1 C7 Ta 149.2(4)
C8 N1 C7 C6 -102.5(4)
C8 C9 C10 C11 -1.2(6)
C8 C9 C10 C14 178.8(4)
C9 C8 C13 C12 -2.9(6)
C9 C10 C11 C12 -0.5(6)
C10 C11 C12 C13 0.5(6)
C10 C11 C12 C15 -179.9(4)
C11 C12 C13 C8 1.3(7)
C13 C8 C9 C10 2.8(6)
C14 C10 C11 C12 179.5(4)
C15 C12 C13 C8 -178.3(4)
C16 P1 C1 C2 -41.8(4)
C16 P1 C1 C6 135.4(3)
C16 P1 C31 C32 -41.0(4)
C16 P1 C31 C36 141.7(3)
C16 C17 C18 C19 -0.5(6)
C16 C21 C22 Ta -18.2(5)
C16 C21 C22 N2 51.9(5)
C17 C16 C21 C20 4.0(6)
C17 C16 C21 C22 -173.7(3)
C17 C18 C19 C20 1.8(6)
C18 C19 C20 C21 -0.1(6)
C19 C20 C21 C16 -2.7(6)
C19 C20 C21 C22 175.0(4)
C20 C21 C22 Ta 164.2(3)
C20 C21 C22 N2 -125.8(4)
C21 C16 C17 C18 -2.4(6)
C22 N2 C23 C24 176.7(3)
C22 N2 C23 C28 -2.2(6)
C23 N2 C22 Ta 177.2(4)
C23 N2 C22 C21 61.6(5)
C23 C24 C25 C26 2.8(6)
C23 C24 C25 C29 -176.8(4)
C24 C23 C28 C27 2.0(6)
C24 C25 C26 C27 0.1(6)
C25 C26 C27 C28 -2.0(6)
C25 C26 C27 C30 178.6(4)
C26 C27 C28 C23 0.8(6)
C28 C23 C24 C25 -3.9(6)
C29 C25 C26 C27 179.7(4)
C30 C27 C28 C23 -179.7(4)
C31 P1 C1 C2 68.3(4)
C31 P1 C1 C6 -114.5(3)
C31 P1 C16 C17 -29.6(4)
C31 P1 C16 C21 147.4(3)
C31 C32 C33 C34 -0.8(7)
C32 C31 C36 C35 -0.3(6)
C32 C33 C34 C35 -0.4(7)
C33 C34 C35 C36 1.2(7)
C34 C35 C36 C31 -0.9(6)
C36 C31 C32 C33 1.1(6)
C39 P2 C37 C38 74.8(4)
C40 P2 C37 C38 179.0(3)
C41 P3 C38 C37 -138.5(4)
C42 P3 C38 C37 116.7(4)
C44 Si C43 Ta -37.6(3)
C45 Si C43 Ta 85.1(3)
C46 Si C43 Ta -158.8(3)
C51 C52 C53 C54 1.8(8)
C52 C51 C56 C55 -2.2(8)
C52 C53 C54 C55 -2.4(8)
C53 C54 C55 C56 0.6(8)
C54 C55 C56 C51 1.7(8)
C56 C51 C52 C53 0.4(8)

loop_
_exptl_oxdiff_crystal_face_indexfrac_h
_exptl_oxdiff_crystal_face_indexfrac_k
_exptl_oxdiff_crystal_face_indexfrac_l
_exptl_oxdiff_crystal_face_x
_exptl_oxdiff_crystal_face_y
_exptl_oxdiff_crystal_face_z
1.0000 -5.0000 28.0000 0.4287 0.0507 -0.9009
5.0000 -1.0000 24.0000 0.0587 0.2710 -0.9658
10.0000 -14.0000 9.9999 -0.0874 -0.6574 -0.7257
9.0000 -16.0000 -2.0001 -0.1397 -0.9344 -0.3043
-15.0000 3.0000 8.0002 0.8631 0.1793 0.4181
-2.0000 5.0000 -27.0000 -0.3603 -0.0451 0.9147
14.0000 -1.0000 -18.0002 -0.9858 -0.1888 -0.0681
2.0000 6.0000 21.0000 0.0176 0.6381 -0.7547
-5.0000 15.0000 8.0000 0.0200 0.9753 -0.0588
-4.0000 -3.0000 -22.0000 0.0081 -0.4820 0.8683
-9.0000 13.0000 -14.9999 -0.0090 0.5415 0.8382
5.0000 13.0000 -11.0001 -0.7330 0.6863 0.0860
1.0000 -13.0000 22.0000 0.5433 -0.5091 -0.6961
9.0000 4.0000 10.9999 -0.4522 0.4403 -0.7542
9.0000 -5.0000 -26.0001 -0.7163 -0.5647 0.4136
15.0000 -10.0000 -9.0002 -0.7076 -0.6164 -0.3707
-8.0000 -10.0000 6.0001 0.7621 -0.5866 0.1966
-5.0000 11.0000 20.0001 0.2722 0.8815 -0.4213
-14.0000 1.0000 19.0002 0.9988 0.2012 0.0371
